data_2020885
loop_
_publ_author_name
'Allan, Pamela'
'Arlin, Jean-Baptiste'
'Kennedy, Alan R.'
'Walls, Aiden'

_publ_section_title
;
 Mixed Ca/Sr salt forms of salicylic acid: tuning structure and aqueous
 solubility
;
_journal_coeditor_code EG3233
_journal_issue 2
_journal_name_full 'Acta Crystallographica Section C'
_journal_page_first
;
;
_journal_paper_doi 10.1107/S2053229617018265
_journal_volume 74
_journal_year 2018
_chemical_formula_iupac '[Ca0.92 Sr0.08 (C7 H5 O3)2 (H2 O)2]'
_chemical_formula_moiety 'C14 H14 Ca0.92 O8 Sr0.08'
_chemical_formula_sum 'C14 H14 Ca0.92 O8 Sr0.08'
_chemical_formula_weight 354.25
_chemical_name_systematic <i>catena</i>-Poly[[diaquacalcium(II)/strontium(II)]-bis(\m~2~-2-hydroxybenzoato)]
_space_group_crystal_system monoclinic
_space_group_IT_number 15
_space_group_name_Hall '-C 2yc'
_space_group_name_H-M_alt 'C 1 2/c 1'
_symmetry_space_group_name_Hall '-C 2yc'
_symmetry_space_group_name_H-M 'C 1 2/c 1'
_atom_sites_solution_hydrogens mixed
_audit_creation_method SHELXL-2014/7
_cell_angle_alpha 90
_cell_angle_beta 91.785(2)
_cell_angle_gamma 90
_cell_formula_units_Z 4
_cell_length_a 16.4344(3)
_cell_length_b 11.4853(2)
_cell_length_c 7.6417(2)
_cell_measurement_reflns_used 11379
_cell_measurement_temperature 150(2)
_cell_measurement_theta_max 30.4331
_cell_measurement_theta_min 3.3980
_cell_volume 1441.70(5)
_computing_cell_refinement
;
CrysAlis PRO (Agilent, 2014)
;
_computing_data_collection
;
CrysAlis PRO (Agilent, 2014)
;
_computing_data_reduction
;
CrysAlis PRO (Agilent, 2014)
;
_computing_molecular_graphics
;
Mercury (Macrae <i>et al.</i>,  2008)
;
_computing_publication_material
;
SHELXL2014 (Sheldrick, 2015)
;
_computing_structure_refinement
;
SHELXL2014 (Sheldrick, 2015)
;
_computing_structure_solution
;
SIR92 (Altomare <i>et al.</i>,  1994)
;
_diffrn_ambient_temperature 150(2)
_diffrn_measured_fraction_theta_full 0.999
_diffrn_measured_fraction_theta_max 0.999
_diffrn_measurement_device_type 'Oxford Diffraction Xcalibur E'
_diffrn_measurement_method 'omega scans'
_diffrn_radiation_type MoK\a
_diffrn_radiation_wavelength 0.71073
_diffrn_reflns_av_R_equivalents 0.0304
_diffrn_reflns_limit_h_max 21
_diffrn_reflns_limit_h_min -21
_diffrn_reflns_limit_k_max 14
_diffrn_reflns_limit_k_min -14
_diffrn_reflns_limit_l_max 9
_diffrn_reflns_limit_l_min -9
_diffrn_reflns_number 16552
_diffrn_reflns_theta_full 27.000
_diffrn_reflns_theta_max 27.499
_diffrn_reflns_theta_min 3.405
_diffrn_standards_interval_count 0
_diffrn_standards_interval_time 0
_diffrn_standards_number 0
_exptl_absorpt_coefficient_mu 0.750
_exptl_absorpt_correction_T_max 1.00000
_exptl_absorpt_correction_T_min 0.80152
_exptl_absorpt_correction_type multi-scan
_exptl_absorpt_process_details
;
(CrysAlis PRO; Oxford Diffraction, 2010)
;
_exptl_crystal_colour colourless
_exptl_crystal_density_diffrn 1.632
_exptl_crystal_description prism
_exptl_crystal_F_000 734
_exptl_crystal_size_max 0.35
_exptl_crystal_size_mid 0.28
_exptl_crystal_size_min 0.08
_refine_diff_density_max 0.306
_refine_diff_density_min -0.230
_refine_ls_extinction_method none
_refine_ls_goodness_of_fit_ref 1.080
_refine_ls_hydrogen_treatment mixed
_refine_ls_matrix_type full
_refine_ls_number_parameters 118
_refine_ls_number_reflns 1642
_refine_ls_number_restraints 0
_refine_ls_restrained_S_all 1.080
_refine_ls_R_factor_all 0.0224
_refine_ls_R_factor_gt 0.0211
_refine_ls_shift/su_max 0.000
_refine_ls_shift/su_mean 0.000
_refine_ls_structure_factor_coef Fsqd
_refine_ls_weighting_details 'w=1/[\s^2^(Fo^2^)+(0.0238P)^2^+1.0809P] where P=(Fo^2^+2Fc^2^)/3'
_refine_ls_weighting_scheme calc
_refine_ls_wR_factor_gt 0.0524
_refine_ls_wR_factor_ref 0.0530
_reflns_number_gt 1568
_reflns_number_total 1642
_reflns_threshold_expression 'I > 2\s(I)'
_cod_data_source_file eg3233sup1.cif
_cod_data_source_block CaSr8020
_cod_database_code 2020885
_shelx_space_group_comment
;
The symmetry employed for this shelxl refinement is uniquely defined
by the following loop, which should always be used as a source of
symmetry information in preference to the above space-group names.
They are only intended as comments.
;

loop_
_space_group_symop_operation_xyz
'x, y, z'
'-x, y, -z+1/2'
'x+1/2, y+1/2, z'
'-x+1/2, y+1/2, -z+1/2'
'-x, -y, -z'
'x, -y, z-1/2'
'-x+1/2, -y+1/2, -z'
'x+1/2, -y+1/2, z-1/2'

loop_
_atom_site_type_symbol
_atom_site_label
_atom_site_fract_x
_atom_site_fract_y
_atom_site_fract_z
_atom_site_U_iso_or_equiv
_atom_site_adp_type
_atom_site_calc_flag
_atom_site_occupancy
Sr Sr1 0.5000 0.44923(2) -0.2500 0.01030(10) Uani d 0.083(2)
Ca Ca1 0.5000 0.44923(2) -0.2500 0.01030(10) Uani d 0.917(2)
O O1 0.25630(5) 0.25391(7) 0.26823(11) 0.01854(19) Uani d 1
O O2 0.37832(5) 0.40026(7) 0.26855(10) 0.01658(18) Uani d 1
O O3 0.45479(5) 0.39771(7) 0.03630(10) 0.01642(18) Uani d 1
O O1W 0.39865(5) 0.32276(8) -0.37365(12) 0.0213(2) Uani d 1
C C1 0.30175(6) 0.18861(9) 0.15851(13) 0.0141(2) Uani d 1
C C2 0.27301(7) 0.07823(10) 0.11382(14) 0.0183(2) Uani d 1
H H2 0.2222 0.0519 0.1549 0.022 Uiso calc 1
C C3 0.31889(8) 0.00733(10) 0.00931(15) 0.0214(3) Uani d 1
H H3 0.2998 -0.0687 -0.0191 0.026 Uiso calc 1
C C4 0.39251(8) 0.04538(10) -0.05506(16) 0.0215(3) Uani d 1
H H4 0.4240 -0.0047 -0.1251 0.026 Uiso calc 1
C C5 0.41944(7) 0.15671(10) -0.01621(14) 0.0171(2) Uani d 1
H H5 0.4689 0.1839 -0.0627 0.021 Uiso calc 1
C C6 0.37448(6) 0.22991(9) 0.09118(13) 0.0133(2) Uani d 1
C C7 0.40395(6) 0.34932(9) 0.13318(13) 0.0129(2) Uani d 1
H H1O 0.2813(11) 0.3191(16) 0.288(2) 0.039(5) Uiso d 1
H H1W 0.3551(12) 0.2915(16) -0.339(2) 0.043(5) Uiso d 1
H H2W 0.3914(11) 0.3337(15) -0.481(3) 0.043(5) Uiso d 1

loop_
_atom_site_aniso_label
_atom_site_aniso_U_11
_atom_site_aniso_U_22
_atom_site_aniso_U_33
_atom_site_aniso_U_12
_atom_site_aniso_U_13
_atom_site_aniso_U_23
Sr1 0.00968(14) 0.01105(15) 0.01028(15) 0.000 0.00222(9) 0.000
Ca1 0.00968(14) 0.01105(15) 0.01028(15) 0.000 0.00222(9) 0.000
O1 0.0159(4) 0.0194(4) 0.0207(4) -0.0038(3) 0.0065(3) -0.0023(3)
O2 0.0174(4) 0.0164(4) 0.0161(4) -0.0018(3) 0.0038(3) -0.0029(3)
O3 0.0156(4) 0.0154(4) 0.0186(4) -0.0035(3) 0.0049(3) 0.0004(3)
O1W 0.0182(4) 0.0283(5) 0.0176(4) -0.0069(3) 0.0036(3) 0.0018(3)
C1 0.0147(5) 0.0159(5) 0.0117(5) -0.0006(4) -0.0001(4) 0.0020(4)
C2 0.0196(5) 0.0187(5) 0.0165(5) -0.0071(4) -0.0007(4) 0.0029(4)
C3 0.0309(6) 0.0146(5) 0.0186(6) -0.0063(5) -0.0024(5) -0.0004(4)
C4 0.0280(6) 0.0173(5) 0.0193(6) 0.0020(5) 0.0025(5) -0.0036(4)
C5 0.0176(5) 0.0173(5) 0.0165(5) -0.0002(4) 0.0030(4) 0.0000(4)
C6 0.0136(5) 0.0130(5) 0.0131(5) -0.0010(4) -0.0004(4) 0.0010(4)
C7 0.0104(4) 0.0142(5) 0.0140(5) 0.0006(4) -0.0008(4) 0.0013(4)

loop_
_atom_type_symbol
_atom_type_description
_atom_type_scat_dispersion_real
_atom_type_scat_dispersion_imag
_atom_type_scat_source
Sr Sr -1.5307 3.2498 'International Tables Vol C Tables 4.2.6.8 and 6.1.1.4'
Ca Ca 0.2262 0.3064 'International Tables Vol C Tables 4.2.6.8 and 6.1.1.4'
O O 0.0106 0.0060 'International Tables Vol C Tables 4.2.6.8 and 6.1.1.4'
C C 0.0033 0.0016 'International Tables Vol C Tables 4.2.6.8 and 6.1.1.4'
H H 0.0000 0.0000 'International Tables Vol C Tables 4.2.6.8 and 6.1.1.4'

loop_
_geom_angle_atom_site_label_1
_geom_angle_atom_site_label_2
_geom_angle_atom_site_label_3
_geom_angle_site_symmetry_1
_geom_angle_site_symmetry_3
_geom_angle
O1W Sr1 O1W 2_654 . 104.89(5)
O1W Sr1 O3 2_654 . 73.82(3)
O1W Sr1 O3 . . 88.79(3)
O1W Sr1 O3 2_654 2_654 88.79(3)
O1W Sr1 O3 . 2_654 73.82(3)
O3 Sr1 O3 . 2_654 151.53(4)
O1W Sr1 O3 2_654 5_665 88.84(3)
O1W Sr1 O3 . 5_665 151.47(3)
O3 Sr1 O3 . 5_665 70.88(3)
O3 Sr1 O3 2_654 5_665 132.36(3)
O1W Sr1 O3 2_654 6_565 151.47(3)
O1W Sr1 O3 . 6_565 88.84(3)
O3 Sr1 O3 . 6_565 132.36(3)
O3 Sr1 O3 2_654 6_565 70.88(3)
O3 Sr1 O3 5_665 6_565 90.48(4)
O1W Sr1 O2 2_654 5_665 84.24(3)
O1W Sr1 O2 . 5_665 153.57(3)
O3 Sr1 O2 . 5_665 117.64(2)
O3 Sr1 O2 2_654 5_665 81.77(2)
O3 Sr1 O2 5_665 5_665 50.66(2)
O3 Sr1 O2 6_565 5_665 73.47(3)
O1W Sr1 O2 2_654 6_565 153.57(3)
O1W Sr1 O2 . 6_565 84.24(3)
O3 Sr1 O2 . 6_565 81.77(2)
O3 Sr1 O2 2_654 6_565 117.64(2)
O3 Sr1 O2 5_665 6_565 73.47(3)
O3 Sr1 O2 6_565 6_565 50.66(2)
O2 Sr1 O2 5_665 6_565 98.58(3)
O1W Sr1 C7 2_654 5_665 89.84(3)
O1W Sr1 C7 . 5_665 165.27(3)
O3 Sr1 C7 . 5_665 95.51(3)
O3 Sr1 C7 2_654 5_665 107.04(3)
O3 Sr1 C7 5_665 5_665 25.39(3)
O3 Sr1 C7 6_565 5_665 77.84(3)
O2 Sr1 C7 5_665 5_665 25.77(3)
O2 Sr1 C7 6_565 5_665 82.45(3)
O1W Sr1 C7 2_654 6_565 165.27(3)
O1W Sr1 C7 . 6_565 89.84(3)
O3 Sr1 C7 . 6_565 107.04(3)
O3 Sr1 C7 2_654 6_565 95.51(3)
O3 Sr1 C7 5_665 6_565 77.84(3)
O3 Sr1 C7 6_565 6_565 25.39(3)
O2 Sr1 C7 5_665 6_565 82.45(3)
O2 Sr1 C7 6_565 6_565 25.77(3)
C7 Sr1 C7 5_665 6_565 75.42(4)
O1W Sr1 Sr1 2_654 5_665 79.60(2)
O1W Sr1 Sr1 . 5_665 122.44(2)
O3 Sr1 Sr1 . 5_665 36.194(18)
O3 Sr1 Sr1 2_654 5_665 161.916(19)
O3 Sr1 Sr1 5_665 5_665 34.688(17)
O3 Sr1 Sr1 6_565 5_665 114.28(2)
O2 Sr1 Sr1 5_665 5_665 83.294(17)
O2 Sr1 Sr1 6_565 5_665 74.689(17)
C7 Sr1 Sr1 5_665 5_665 59.55(2)
C7 Sr1 Sr1 6_565 5_665 92.57(2)
O1W Sr1 Ca1 2_654 5_665 79.60(2)
O1W Sr1 Ca1 . 5_665 122.44(2)
O3 Sr1 Ca1 . 5_665 36.194(18)
O3 Sr1 Ca1 2_654 5_665 161.916(19)
O3 Sr1 Ca1 5_665 5_665 34.688(17)
O3 Sr1 Ca1 6_565 5_665 114.28(2)
O2 Sr1 Ca1 5_665 5_665 83.294(17)
O2 Sr1 Ca1 6_565 5_665 74.689(17)
C7 Sr1 Ca1 5_665 5_665 59.55(2)
C7 Sr1 Ca1 6_565 5_665 92.57(2)
Sr1 Sr1 Ca1 5_665 5_665 0.000(7)
O1W Sr1 H2W 2_654 . 112.6(4)
O1W Sr1 H2W . . 16.0(4)
O3 Sr1 H2W . . 104.4(4)
O3 Sr1 H2W 2_654 . 61.3(4)
O3 Sr1 H2W 5_665 . 156.3(4)
O3 Sr1 H2W 6_565 . 75.6(4)
O2 Sr1 H2W 5_665 . 137.8(4)
O2 Sr1 H2W 6_565 . 82.9(4)
C7 Sr1 H2W 5_665 . 153.3(4)
C7 Sr1 H2W 6_565 . 81.7(4)
Sr1 Sr1 H2W 5_665 . 136.2(4)
Ca1 Sr1 H2W 5_665 . 136.2(4)
C1 O1 H1O . . 108.5(12)
C7 O2 Ca1 . 5_665 89.25(6)
C7 O2 Sr1 . 5_665 89.25(6)
Ca1 O2 Sr1 5_665 5_665 0.0
C7 O3 Sr1 . . 150.49(7)
C7 O3 Ca1 . 5_665 96.62(6)
Sr1 O3 Ca1 . 5_665 109.1
C7 O3 Sr1 . 5_665 96.62(6)
Sr1 O3 Sr1 . 5_665 109.12(3)
Ca1 O3 Sr1 5_665 5_665 0.0
Sr1 O1W H1W . . 136.1(12)
Sr1 O1W H2W . . 112.0(12)
H1W O1W H2W . . 105.8(16)
O1 C1 C2 . . 117.60(10)
O1 C1 C6 . . 122.00(9)
C2 C1 C6 . . 120.40(10)
C3 C2 C1 . . 119.46(10)
C3 C2 H2 . . 120.3
C1 C2 H2 . . 120.3
C2 C3 C4 . . 121.07(10)
C2 C3 H3 . . 119.5
C4 C3 H3 . . 119.5
C5 C4 C3 . . 119.40(11)
C5 C4 H4 . . 120.3
C3 C4 H4 . . 120.3
C4 C5 C6 . . 120.63(10)
C4 C5 H5 . . 119.7
C6 C5 H5 . . 119.7
C1 C6 C5 . . 118.95(10)
C1 C6 C7 . . 120.66(9)
C5 C6 C7 . . 120.39(9)
O3 C7 O2 . . 121.11(10)
O3 C7 C6 . . 119.79(9)
O2 C7 C6 . . 119.09(9)
O3 C7 Ca1 . 5_665 57.99(5)
O2 C7 Ca1 . 5_665 64.98(5)
C6 C7 Ca1 . 5_665 164.81(7)
O3 C7 Sr1 . 5_665 57.99(5)
O2 C7 Sr1 . 5_665 64.98(5)
C6 C7 Sr1 . 5_665 164.81(7)
Ca1 C7 Sr1 5_665 5_665 0.0

loop_
_geom_bond_atom_site_label_1
_geom_bond_atom_site_label_2
_geom_bond_site_symmetry_2
_geom_bond_distance
Sr1 O1W 2_654 2.3830(9)
Sr1 O1W . 2.3830(9)
Sr1 O3 . 2.4062(8)
Sr1 O3 2_654 2.4062(8)
Sr1 O3 5_665 2.4968(8)
Sr1 O3 6_565 2.4968(8)
Sr1 O2 5_665 2.6506(8)
Sr1 O2 6_565 2.6506(8)
Sr1 C7 5_665 2.9247(11)
Sr1 C7 6_565 2.9247(11)
Sr1 Sr1 5_665 3.99489(18)
Sr1 Ca1 5_665 3.99489(18)
Sr1 H2W . 2.805(18)
O1 C1 . 1.3647(13)
O1 H1O . 0.865(18)
O2 C7 . 1.2716(13)
O2 Ca1 5_665 2.6505(8)
O2 Sr1 5_665 2.6505(8)
O3 C7 . 1.2624(13)
O3 Ca1 5_665 2.4968(8)
O3 Sr1 5_665 2.4968(8)
O1W H1W . 0.85(2)
O1W H2W . 0.836(19)
C1 C2 . 1.3917(15)
C1 C6 . 1.3989(15)
C2 C3 . 1.3809(17)
C2 H2 . 0.9500
C3 C4 . 1.3907(17)
C3 H3 . 0.9500
C4 C5 . 1.3824(16)
C4 H4 . 0.9500
C5 C6 . 1.4015(15)
C5 H5 . 0.9500
C6 C7 . 1.4862(14)
C7 Ca1 5_665 2.9247(11)
C7 Sr1 5_665 2.9247(11)

loop_
_geom_hbond_atom_site_label_D
_geom_hbond_atom_site_label_H
_geom_hbond_atom_site_label_A
_geom_hbond_site_symmetry_A
_geom_hbond_distance_DH
_geom_hbond_distance_HA
_geom_hbond_distance_DA
_geom_hbond_angle_DHA
O1 H1O O2 . 0.865(18) 1.857(18) 2.6165(11) 145.5(16)
O1W H1W O1 7 0.85(2) 2.00(2) 2.8350(11) 169.7(17)
O1W H2W O2 1_554 0.836(19) 2.06(2) 2.8849(12) 166.8(17)

loop_
_geom_torsion_atom_site_label_1
_geom_torsion_atom_site_label_2
_geom_torsion_atom_site_label_3
_geom_torsion_atom_site_label_4
_geom_torsion_site_symmetry_1
_geom_torsion_site_symmetry_4
_geom_torsion
O1 C1 C2 C3 . . -177.19(10)
C6 C1 C2 C3 . . 3.20(16)
C1 C2 C3 C4 . . -1.38(17)
C2 C3 C4 C5 . . -1.13(18)
C3 C4 C5 C6 . . 1.85(17)
O1 C1 C6 C5 . . 177.92(10)
C2 C1 C6 C5 . . -2.49(15)
O1 C1 C6 C7 . . -1.84(15)
C2 C1 C6 C7 . . 177.75(9)
C4 C5 C6 C1 . . -0.05(16)
C4 C5 C6 C7 . . 179.71(10)
Sr1 O3 C7 O2 . . -134.65(12)
Ca1 O3 C7 O2 5_665 . 16.32(11)
Sr1 O3 C7 O2 5_665 . 16.32(11)
Sr1 O3 C7 C6 . . 46.55(19)
Ca1 O3 C7 C6 5_665 . -162.47(8)
Sr1 O3 C7 C6 5_665 . -162.47(8)
Sr1 O3 C7 Ca1 . 5_665 -150.97(15)
Sr1 O3 C7 Ca1 5_665 5_665 0.0
Sr1 O3 C7 Sr1 . 5_665 -150.97(15)
Ca1 O3 C7 Sr1 5_665 5_665 0.0
Ca1 O2 C7 O3 5_665 . -15.25(10)
Sr1 O2 C7 O3 5_665 . -15.25(10)
Ca1 O2 C7 C6 5_665 . 163.56(8)
Sr1 O2 C7 C6 5_665 . 163.56(8)
Sr1 O2 C7 Ca1 5_665 5_665 0.0
Ca1 O2 C7 Sr1 5_665 5_665 0.0
C1 C6 C7 O3 . . -159.75(10)
C5 C6 C7 O3 . . 20.50(15)
C1 C6 C7 O2 . . 21.43(15)
C5 C6 C7 O2 . . -158.32(10)
C1 C6 C7 Ca1 . 5_665 123.1(3)
C5 C6 C7 Ca1 . 5_665 -56.6(3)
C1 C6 C7 Sr1 . 5_665 123.1(3)
C5 C6 C7 Sr1 . 5_665 -56.6(3)

_cod_database_fobs_code 2020885
